data_2207073
loop_
_publ_author_name
'Raya, Indah'
'Baba, Ibrahim'
'Rosli, Fatimatul Z.'
'Bohari. M. Yamin'

_publ_section_title
;
 Bis(<i>N</i>-isopropyl-<i>N</i>-phenylthiocarbamoyl) disulfide
;
_journal_coeditor_code TK6254
_journal_issue 10
_journal_name_full 'Acta Crystallographica Section E'
_journal_page_first o3131
_journal_page_last o3132
_journal_paper_doi 10.1107/S1600536805026838
_journal_volume 61
_journal_year 2005
_chemical_formula_iupac 'C20 H23 N2 S4'
_chemical_formula_moiety 'C20 H23 N2 S4'
_chemical_formula_sum 'C20 H23 N2 S4'
_chemical_formula_weight 419.64
_chemical_name_systematic
;
Bis(N-isopropyl-N-phenylthiocarbamoyl) disulfide
;
_space_group_IT_number 2
_symmetry_cell_setting triclinic
_symmetry_space_group_name_Hall '-P 1'
_symmetry_space_group_name_H-M 'P -1'
_atom_sites_solution_hydrogens geom
_atom_sites_solution_primary direct
_atom_sites_solution_secondary difmap
_audit_creation_method SHELXL97
_cell_angle_alpha 113.744(11)
_cell_angle_beta 97.157(14)
_cell_angle_gamma 106.082(13)
_cell_formula_units_Z 2
_cell_length_a 8.911(7)
_cell_length_b 11.568(9)
_cell_length_c 12.595(10)
_cell_measurement_reflns_used 3456
_cell_measurement_temperature 298(2)
_cell_measurement_theta_max 25.0
_cell_measurement_theta_min 1.8
_cell_volume 1100.0(15)
_computing_cell_refinement 'SAINT (Siemens, 1996)'
_computing_data_collection 'SMART (Siemens, 1996)'
_computing_data_reduction SAINT
_computing_molecular_graphics SHELXTL
_computing_publication_material
;
SHELXTL, PARST (Nardelli, 1995) and PLATON (Spek, 2003)
;
_computing_structure_refinement SHELXTL
_computing_structure_solution 'SHELXTL (Sheldrick, 1997)'
_diffrn_ambient_temperature 298(2)
_diffrn_detector_area_resol_mean 83.66
_diffrn_measured_fraction_theta_full 0.98
_diffrn_measured_fraction_theta_max 0.98
_diffrn_measurement_device_type 'Bruker SMART APEX CCD area-detector'
_diffrn_measurement_method \w
_diffrn_radiation_monochromator graphite
_diffrn_radiation_source 'fine-focus sealed tube'
_diffrn_radiation_type MoK\a
_diffrn_radiation_wavelength 0.71073
_diffrn_reflns_av_R_equivalents 0.027
_diffrn_reflns_av_sigmaI/netI 0.034
_diffrn_reflns_limit_h_max 10
_diffrn_reflns_limit_h_min -10
_diffrn_reflns_limit_k_max 13
_diffrn_reflns_limit_k_min -13
_diffrn_reflns_limit_l_max 14
_diffrn_reflns_limit_l_min -14
_diffrn_reflns_number 9761
_diffrn_reflns_theta_full 25.0
_diffrn_reflns_theta_max 25.0
_diffrn_reflns_theta_min 1.8
_diffrn_standards_decay_% 0
_diffrn_standards_number 0
_exptl_absorpt_coefficient_mu 0.438
_exptl_absorpt_correction_T_max 0.957
_exptl_absorpt_correction_T_min 0.868
_exptl_absorpt_correction_type multi-scan
_exptl_absorpt_process_details '(SADABS; Sheldrick, 1996)'
_exptl_crystal_colour colourless
_exptl_crystal_density_diffrn 1.267
_exptl_crystal_density_method 'not measured'
_exptl_crystal_description block
_exptl_crystal_F_000 442
_exptl_crystal_size_max 0.33
_exptl_crystal_size_mid 0.32
_exptl_crystal_size_min 0.10
_refine_diff_density_max 0.40
_refine_diff_density_min -0.31
_refine_ls_extinction_method none
_refine_ls_goodness_of_fit_ref 1.05
_refine_ls_hydrogen_treatment constr
_refine_ls_matrix_type full
_refine_ls_number_parameters 240
_refine_ls_number_reflns 3795
_refine_ls_number_restraints 2
_refine_ls_restrained_S_all 1.06
_refine_ls_R_factor_all 0.060
_refine_ls_R_factor_gt 0.041
_refine_ls_shift/su_max 0.000
_refine_ls_shift/su_mean 0.000
_refine_ls_structure_factor_coef Fsqd
_refine_ls_weighting_details 'calc w = 1/[\s^2^(Fo^2^)+(0.0707P)^2^+0.0622P] where P = (Fo^2^+2Fc^2^)/3'
_refine_ls_weighting_scheme calc
_refine_ls_wR_factor_gt 0.114
_refine_ls_wR_factor_ref 0.125
_reflns_number_gt 2703
_reflns_number_total 3795
_reflns_threshold_expression I>2\s(I)
_cod_data_source_file tk6254.cif
_cod_data_source_block I
_cod_depositor_comments
;
The following automatic conversions were performed:
'_symmetry_cell_setting' value 'Triclinic' changed to 'triclinic'
according to '/home/saulius/struct/CIF-dictionaries/cif_core.dic'
dictionary named 'cif_core.dic' version 2.4.1 from 2010-06-29.

Automatic conversion script
Id: cif_fix_enum 1527 2010-12-29 10:47:43Z saulius 

The following automatic conversions were performed:

'_symmetry_cell_setting' value 'Triclinic' changed to 'triclinic'
according to /home/saulius/struct/CIF-dictionaries/cif_core.dic
dictionary named 'cif_core.dic' version 2.4.1 from 2010-06-29.

Automatic conversion script
Id: cif_fix_values 1715 2011-07-08 13:25:40Z adriana 
;
_cod_original_cell_volume 1100.1(15)
_cod_database_code 2207073
_cod_database_fobs_code 2207073

loop_
_symmetry_equiv_pos_as_xyz
'x, y, z'
'-x, -y, -z'

loop_
_atom_site_label
_atom_site_fract_x
_atom_site_fract_y
_atom_site_fract_z
_atom_site_U_iso_or_equiv
_atom_site_adp_type
_atom_site_calc_flag
_atom_site_refinement_flags
_atom_site_occupancy
_atom_site_disorder_assembly
_atom_site_disorder_group
_atom_site_type_symbol
S1 0.52426(10) 0.45806(8) 0.12882(7) 0.0705(2) Uani d . 1 . . S
S2 0.32106(8) 0.27904(7) 0.21979(6) 0.0590(2) Uani d . 1 . . S
S3 0.15741(8) 0.26777(7) 0.08758(6) 0.0627(2) Uani d . 1 . . S
S4 0.30485(10) 0.06161(7) -0.04300(7) 0.0692(2) Uani d . 1 . . S
N1 0.6376(2) 0.38033(19) 0.28434(17) 0.0508(5) Uani d . 1 . . N
N2 0.0750(3) 0.12026(19) -0.14498(18) 0.0571(5) Uani d . 1 A . N
C1 0.5841(3) 0.1797(3) 0.3172(2) 0.0641(7) Uani d . 1 . . C
H1 0.5790 0.1278 0.2371 0.077 Uiso calc R 1 . . H
C2 0.5634(4) 0.1214(3) 0.3931(3) 0.0834(9) Uani d . 1 . . C
H2 0.5422 0.0291 0.3638 0.100 Uiso calc R 1 . . H
C3 0.5737(4) 0.1983(4) 0.5114(3) 0.0900(10) Uani d . 1 . . C
H3 0.5618 0.1584 0.5623 0.108 Uiso calc R 1 . . H
C4 0.6011(4) 0.3317(3) 0.5546(3) 0.0787(9) Uani d . 1 . . C
H4 0.6067 0.3830 0.6349 0.094 Uiso calc R 1 . . H
C5 0.6208(3) 0.3923(3) 0.4802(2) 0.0595(7) Uani d . 1 . . C
H5 0.6394 0.4843 0.5103 0.071 Uiso calc R 1 . . H
C6 0.6129(3) 0.3169(2) 0.3622(2) 0.0493(6) Uani d . 1 . . C
C7 0.8070(3) 0.4506(3) 0.2889(3) 0.0654(7) Uani d . 1 . . C
H7 0.8042 0.4574 0.2137 0.079 Uiso calc R 1 . . H
C8 0.9107(4) 0.3684(4) 0.2937(4) 0.0977(11) Uani d . 1 . . C
H8A 0.9157 0.3593 0.3664 0.146 Uiso calc R 1 . . H
H8B 1.0180 0.4133 0.2924 0.146 Uiso calc R 1 . . H
H8C 0.8641 0.2803 0.2254 0.146 Uiso calc R 1 . . H
C9 0.8742(4) 0.5933(3) 0.3909(3) 0.0962(11) Uani d . 1 . . C
H9A 0.8018 0.6394 0.3844 0.144 Uiso calc R 1 . . H
H9B 0.9785 0.6407 0.3866 0.144 Uiso calc R 1 . . H
H9C 0.8850 0.5903 0.4665 0.144 Uiso calc R 1 . . H
C10 0.5127(3) 0.3802(2) 0.2131(2) 0.0512(6) Uani d . 1 . . C
C11 0.1762(3) 0.1387(2) -0.0473(2) 0.0517(6) Uani d . 1 . . C
C12 0.0780(4) 0.0257(3) -0.2668(2) 0.0780(9) Uani d D 1 . . C
C13 -0.1002(6) -0.0424(8) -0.3523(5) 0.090(3) Uiso d PD 0.71(2) A 1 C
H13A -0.1732 -0.0816 -0.3157 0.135 Uiso calc PR 0.71(2) A 1 H
H13B -0.1036 -0.1118 -0.4283 0.135 Uiso calc PR 0.71(2) A 1 H
H13C -0.1320 0.0249 -0.3648 0.135 Uiso calc PR 0.71(2) A 1 H
C13' -0.068(2) -0.091(2) -0.3412(15) 0.125(7) Uiso d PD 0.29(2) A 2 C
H13D -0.0882 -0.1507 -0.3047 0.188 Uiso calc PR 0.29(2) A 2 H
H13E -0.0541 -0.1385 -0.4196 0.188 Uiso calc PR 0.29(2) A 2 H
H13F -0.1580 -0.0623 -0.3485 0.188 Uiso calc PR 0.29(2) A 2 H
C14 0.1866(5) 0.1022(4) -0.3166(3) 0.1182(14) Uani d . 1 A . C
H14A 0.1381 0.1587 -0.3350 0.177 Uiso calc R 1 . . H
H14B 0.2018 0.0396 -0.3886 0.177 Uiso calc R 1 . . H
H14C 0.2897 0.1576 -0.2581 0.177 Uiso calc R 1 . . H
C15 -0.0335(3) 0.1942(2) -0.1358(2) 0.0537(6) Uani d . 1 . . C
C16 -0.1814(4) 0.1471(3) -0.1159(3) 0.0749(8) Uani d . 1 A . C
H16 -0.2119 0.0675 -0.1087 0.090 Uiso calc R 1 . . H
C17 -0.2840(4) 0.2181(4) -0.1068(3) 0.0896(10) Uani d . 1 . . C
H17 -0.3824 0.1881 -0.0905 0.107 Uiso calc R 1 A . H
C18 -0.2423(5) 0.3319(4) -0.1215(3) 0.0877(10) Uani d . 1 A . C
H18 -0.3140 0.3775 -0.1184 0.105 Uiso calc R 1 . . H
C19 -0.0951(4) 0.3796(3) -0.1410(3) 0.0795(9) Uani d . 1 . . C
H19 -0.0663 0.4582 -0.1497 0.095 Uiso calc R 1 A . H
C20 0.0100(4) 0.3113(3) -0.1476(2) 0.0645(7) Uani d . 1 A . C
H20 0.1105 0.3441 -0.1600 0.077 Uiso calc R 1 . . H

loop_
_atom_site_aniso_label
_atom_site_aniso_U_11
_atom_site_aniso_U_22
_atom_site_aniso_U_33
_atom_site_aniso_U_12
_atom_site_aniso_U_13
_atom_site_aniso_U_23
S1 0.0809(6) 0.0823(5) 0.0684(5) 0.0333(4) 0.0190(4) 0.0511(4)
S2 0.0563(4) 0.0778(5) 0.0483(4) 0.0257(3) 0.0152(3) 0.0325(3)
S3 0.0616(5) 0.0791(5) 0.0463(4) 0.0379(4) 0.0123(3) 0.0201(3)
S4 0.0863(6) 0.0735(5) 0.0666(5) 0.0480(4) 0.0291(4) 0.0349(4)
N1 0.0518(13) 0.0603(12) 0.0472(11) 0.0227(10) 0.0116(10) 0.0298(10)
N2 0.0773(16) 0.0566(12) 0.0438(11) 0.0301(11) 0.0163(11) 0.0250(10)
C1 0.080(2) 0.0596(15) 0.0594(16) 0.0348(14) 0.0210(15) 0.0271(13)
C2 0.106(3) 0.0675(18) 0.098(3) 0.0397(18) 0.028(2) 0.0519(19)
C3 0.109(3) 0.107(3) 0.088(2) 0.043(2) 0.033(2) 0.071(2)
C4 0.097(2) 0.096(2) 0.0562(17) 0.0405(19) 0.0260(16) 0.0420(17)
C5 0.0689(19) 0.0657(16) 0.0501(15) 0.0321(14) 0.0181(13) 0.0265(13)
C6 0.0497(15) 0.0579(14) 0.0490(14) 0.0254(11) 0.0139(11) 0.0287(12)
C7 0.0566(18) 0.0805(18) 0.0600(16) 0.0152(14) 0.0116(13) 0.0403(15)
C8 0.061(2) 0.128(3) 0.122(3) 0.041(2) 0.033(2) 0.066(3)
C9 0.090(3) 0.086(2) 0.089(2) 0.0049(19) 0.009(2) 0.040(2)
C10 0.0604(16) 0.0512(13) 0.0418(13) 0.0240(12) 0.0143(12) 0.0186(11)
C11 0.0602(16) 0.0511(13) 0.0480(14) 0.0210(12) 0.0178(12) 0.0251(11)
C12 0.114(3) 0.0759(19) 0.0459(16) 0.0452(19) 0.0189(17) 0.0229(14)
C14 0.152(4) 0.141(3) 0.089(3) 0.069(3) 0.075(3) 0.056(3)
C15 0.0612(17) 0.0555(14) 0.0453(14) 0.0202(13) 0.0112(12) 0.0254(12)
C16 0.071(2) 0.0747(19) 0.075(2) 0.0120(16) 0.0120(16) 0.0423(16)
C17 0.058(2) 0.114(3) 0.093(2) 0.0278(19) 0.0205(18) 0.045(2)
C18 0.092(3) 0.112(3) 0.080(2) 0.060(2) 0.0216(19) 0.048(2)
C19 0.102(3) 0.085(2) 0.086(2) 0.0537(19) 0.0393(19) 0.0544(18)
C20 0.0693(19) 0.0676(17) 0.0675(18) 0.0273(15) 0.0232(15) 0.0379(15)

loop_
_atom_type_symbol
_atom_type_description
_atom_type_scat_dispersion_real
_atom_type_scat_dispersion_imag
_atom_type_scat_source
C C 0.0033 0.0016 'International Tables Vol C Tables 4.2.6.8 and 6.1.1.4'
H H 0.0000 0.0000 'International Tables Vol C Tables 4.2.6.8 and 6.1.1.4'
N N 0.0061 0.0033 'International Tables Vol C Tables 4.2.6.8 and 6.1.1.4'
S S 0.1246 0.1234 'International Tables Vol C Tables 4.2.6.8 and 6.1.1.4'

loop_
_geom_angle_atom_site_label_1
_geom_angle_atom_site_label_2
_geom_angle_atom_site_label_3
_geom_angle
_geom_angle_publ_flag
C10 S2 S3 103.48(10) ?
C11 S3 S2 102.95(10) ?
C10 N1 C6 121.5(2) ?
C10 N1 C7 120.6(2) ?
C6 N1 C7 117.85(19) ?
C11 N2 C15 121.3(2) ?
C11 N2 C12 119.6(2) ?
C15 N2 C12 119.0(2) ?
C2 C1 C6 118.9(3) ?
C2 C1 H1 120.6 ?
C6 C1 H1 120.6 ?
C3 C2 C1 120.4(3) ?
C3 C2 H2 119.8 ?
C1 C2 H2 119.8 ?
C4 C3 C2 120.4(3) ?
C4 C3 H3 119.8 ?
C2 C3 H3 119.8 ?
C3 C4 C5 120.3(3) ?
C3 C4 H4 119.9 ?
C5 C4 H4 119.9 ?
C6 C5 C4 119.9(3) ?
C6 C5 H5 120.1 ?
C4 C5 H5 120.1 ?
C5 C6 C1 120.1(2) ?
C5 C6 N1 120.2(2) ?
C1 C6 N1 119.6(2) ?
N1 C7 C8 110.9(2) ?
N1 C7 C9 110.6(2) ?
C8 C7 C9 113.3(3) ?
N1 C7 H7 107.2 ?
C8 C7 H7 107.2 ?
C9 C7 H7 107.2 ?
C7 C8 H8A 109.5 ?
C7 C8 H8B 109.5 ?
H8A C8 H8B 109.5 ?
C7 C8 H8C 109.5 ?
H8A C8 H8C 109.5 ?
H8B C8 H8C 109.5 ?
C7 C9 H9A 109.5 ?
C7 C9 H9B 109.5 ?
H9A C9 H9B 109.5 ?
C7 C9 H9C 109.5 ?
H9A C9 H9C 109.5 ?
H9B C9 H9C 109.5 ?
N1 C10 S1 126.3(2) yes
N1 C10 S2 110.83(18) yes
S1 C10 S2 122.82(15) yes
N2 C11 S4 127.04(19) yes
N2 C11 S3 110.37(18) yes
S4 C11 S3 122.58(15) yes
C13' C12 N2 117.7(8) ?
C13' C12 C14 123.1(9) ?
N2 C12 C14 110.0(3) ?
C13' C12 C13 28.4(12) ?
N2 C12 C13 108.1(3) ?
C14 C12 C13 108.9(4) ?
C12 C13 H13A 109.5 ?
C12 C13 H13B 109.5 ?
C12 C13 H13C 109.5 ?
C12 C13' H13D 109.5 ?
C12 C13' H13E 109.5 ?
H13D C13' H13E 109.5 ?
C12 C13' H13F 109.5 ?
H13D C13' H13F 109.5 ?
H13E C13' H13F 109.5 ?
C12 C14 H14A 109.5 ?
C12 C14 H14B 109.5 ?
H14A C14 H14B 109.5 ?
C12 C14 H14C 109.5 ?
H14A C14 H14C 109.5 ?
H14B C14 H14C 109.5 ?
C16 C15 C20 119.8(3) ?
C16 C15 N2 119.9(2) ?
C20 C15 N2 120.3(2) ?
C17 C16 C15 119.7(3) ?
C17 C16 H16 120.2 ?
C15 C16 H16 120.2 ?
C18 C17 C16 120.3(3) ?
C18 C17 H17 119.8 ?
C16 C17 H17 119.8 ?
C17 C18 C19 120.2(3) ?
C17 C18 H18 119.9 ?
C19 C18 H18 119.9 ?
C18 C19 C20 120.0(3) ?
C18 C19 H19 120.0 ?
C20 C19 H19 120.0 ?
C19 C20 C15 119.9(3) ?
C19 C20 H20 120.1 ?
C15 C20 H20 120.1 ?

loop_
_geom_bond_atom_site_label_1
_geom_bond_atom_site_label_2
_geom_bond_distance
_geom_bond_publ_flag
S1 C10 1.642(3) yes
S2 C10 1.817(3) yes
S2 S3 2.0078(15) yes
S3 C11 1.819(3) yes
S4 C11 1.644(3) yes
N1 C10 1.339(3) yes
N1 C6 1.446(3) yes
N1 C7 1.484(3) yes
N2 C11 1.333(3) yes
N2 C15 1.445(3) yes
N2 C12 1.492(3) yes
C1 C2 1.378(4) ?
C1 C6 1.386(3) ?
C1 H1 0.9300 ?
C2 C3 1.369(5) ?
C2 H2 0.9300 ?
C3 C4 1.349(4) ?
C3 H3 0.9300 ?
C4 C5 1.379(4) ?
C4 H4 0.9300 ?
C5 C6 1.368(3) ?
C5 H5 0.9300 ?
C7 C8 1.510(4) ?
C7 C9 1.512(4) ?
C7 H7 0.9800 ?
C8 H8A 0.9600 ?
C8 H8B 0.9600 ?
C8 H8C 0.9600 ?
C9 H9A 0.9600 ?
C9 H9B 0.9600 ?
C9 H9C 0.9600 ?
C12 C13' 1.449(9) ?
C12 C14 1.496(5) ?
C12 C13 1.581(6) ?
C13 H13A 0.9600 ?
C13 H13B 0.9600 ?
C13 H13C 0.9600 ?
C13' H13D 0.9600 ?
C13' H13E 0.9600 ?
C13' H13F 0.9600 ?
C14 H14A 0.9600 ?
C14 H14B 0.9600 ?
C14 H14C 0.9600 ?
C15 C16 1.375(4) ?
C15 C20 1.375(4) ?
C16 C17 1.375(4) ?
C16 H16 0.9300 ?
C17 C18 1.359(5) ?
C17 H17 0.9300 ?
C18 C19 1.368(5) ?
C18 H18 0.9300 ?
C19 C20 1.373(4) ?
C19 H19 0.9300 ?
C20 H20 0.9300 ?

loop_
_geom_hbond_atom_site_label_D
_geom_hbond_atom_site_label_H
_geom_hbond_atom_site_label_A
_geom_hbond_site_symmetry_A
_geom_hbond_distance_DH
_geom_hbond_distance_HA
_geom_hbond_distance_DA
_geom_hbond_angle_DHA
_geom_hbond_publ_flag
C7 H7 S1 1_555 0.98 2.59 3.068(4) 110 no

loop_
_geom_torsion_atom_site_label_1
_geom_torsion_atom_site_label_2
_geom_torsion_atom_site_label_3
_geom_torsion_atom_site_label_4
_geom_torsion
_geom_torsion_publ_flag
C10 S2 S3 C11 78.60(13) ?
C6 C1 C2 C3 -1.1(5) ?
C1 C2 C3 C4 1.4(5) ?
C2 C3 C4 C5 -0.7(5) ?
C3 C4 C5 C6 -0.1(5) ?
C4 C5 C6 C1 0.4(4) ?
C4 C5 C6 N1 -178.4(2) ?
C2 C1 C6 C5 0.2(4) ?
C2 C1 C6 N1 179.0(3) ?
C10 N1 C6 C5 -95.6(3) ?
C7 N1 C6 C5 82.2(3) ?
C10 N1 C6 C1 85.6(3) ?
C7 N1 C6 C1 -96.6(3) ?
C10 N1 C7 C8 -139.6(3) ?
C6 N1 C7 C8 42.6(3) ?
C10 N1 C7 C9 93.8(3) ?
C6 N1 C7 C9 -84.0(3) ?
C6 N1 C10 S1 174.94(17) yes
C7 N1 C10 S1 -2.8(3) ?
C6 N1 C10 S2 -5.4(3) yes
C7 N1 C10 S2 176.84(18) ?
S3 S2 C10 N1 -170.73(15) ?
S3 S2 C10 S1 8.93(16) ?
C15 N2 C11 S4 179.36(18) yes
C12 N2 C11 S4 -3.2(4) ?
C15 N2 C11 S3 -1.7(3) yes
C12 N2 C11 S3 175.73(19) ?
S2 S3 C11 N2 -179.16(16) ?
S2 S3 C11 S4 -0.20(17) ?
C11 N2 C12 C13' 118.0(16) ?
C15 N2 C12 C13' -64.5(16) ?
C11 N2 C12 C14 -94.0(3) ?
C15 N2 C12 C14 83.5(3) ?
C11 N2 C12 C13 147.1(4) ?
C15 N2 C12 C13 -35.4(5) ?
C11 N2 C15 C16 -85.1(3) ?
C12 N2 C15 C16 97.4(3) ?
C11 N2 C15 C20 95.4(3) ?
C12 N2 C15 C20 -82.1(3) ?
C20 C15 C16 C17 -0.7(4) ?
N2 C15 C16 C17 179.8(3) ?
C15 C16 C17 C18 2.3(5) ?
C16 C17 C18 C19 -2.5(5) ?
C17 C18 C19 C20 1.0(5) ?
C18 C19 C20 C15 0.6(5) ?
C16 C15 C20 C19 -0.8(4) ?
N2 C15 C20 C19 178.8(2) ?
